data_2229014
loop_
_publ_author_name
'Pospieszna-Markiewicz, Izabela'
'Zielaskiewicz, Ewa'
'Radecka-Paryzek, Wanda'
'Kubicki, Maciej'

_publ_section_title
;
 Disordered structure of propane-1,2-diaminium dichloride
;
_journal_coeditor_code CV5036
_journal_issue 2
_journal_name_full 'Acta Crystallographica Section E'
_journal_page_first o371
_journal_page_last o372
_journal_paper_doi 10.1107/S1600536811001036
_journal_volume 67
_journal_year 2011
_chemical_formula_iupac 'C3 H12 N2 2+, 2Cl -'
_chemical_formula_moiety 'C3 H12 N2 2+, 2(Cl -)'
_chemical_formula_sum 'C3 H12 Cl2 N2'
_chemical_formula_weight 147.05
_chemical_name_systematic
;
propane-1,2-diaminium dichloride
;
_space_group_IT_number 33
_symmetry_cell_setting orthorhombic
_symmetry_space_group_name_Hall 'P 2c -2n'
_symmetry_space_group_name_H-M 'P n a 21'
_atom_sites_solution_hydrogens geom
_atom_sites_solution_primary direct
_atom_sites_solution_secondary difmap
_audit_creation_method SHELXL-97
_cell_angle_alpha 90.00
_cell_angle_beta 90.00
_cell_angle_gamma 90.00
_cell_formula_units_Z 4
_cell_length_a 10.985(3)
_cell_length_b 7.079(2)
_cell_length_c 9.698(2)
_cell_measurement_reflns_used 2191
_cell_measurement_temperature 120.0(10)
_cell_measurement_theta_max 75.4563
_cell_measurement_theta_min 4.0195
_cell_volume 754.1(3)
_computing_cell_refinement 'CrysAlis PRO (Oxford Diffraction, 2009)'
_computing_data_collection 'CrysAlis PRO (Oxford Diffraction, 2009)'
_computing_data_reduction 'CrysAlis PRO (Oxford Diffraction, 2009)'
_computing_molecular_graphics
;
SHELXTL (Sheldrick, 2008) and Mercury (Macrae <i>et al.</i>,
2008)
;
_computing_publication_material 'SHELXL97 (Sheldrick, 2008)'
_computing_structure_refinement 'SHELXL97 (Sheldrick, 2008)'
_computing_structure_solution 'SIR92 (Altomare <i>et al.</i>, 1993)'
_diffrn_ambient_temperature 120.0(10)
_diffrn_detector_area_resol_mean 16.1544
_diffrn_measured_fraction_theta_full 0.997
_diffrn_measured_fraction_theta_max 0.988
_diffrn_measurement_device_type 'Oxford Diffraction Xcalibur Eos'
_diffrn_measurement_method \w
_diffrn_radiation_monochromator graphite
_diffrn_radiation_source 'Enhance (Mo) X-ray Source'
_diffrn_radiation_type CuK\a
_diffrn_radiation_wavelength 1.54178
_diffrn_reflns_av_R_equivalents 0.0323
_diffrn_reflns_av_sigmaI/netI 0.0230
_diffrn_reflns_limit_h_max 13
_diffrn_reflns_limit_h_min -12
_diffrn_reflns_limit_k_max 8
_diffrn_reflns_limit_k_min -8
_diffrn_reflns_limit_l_max 12
_diffrn_reflns_limit_l_min -11
_diffrn_reflns_number 2817
_diffrn_reflns_theta_full 70.00
_diffrn_reflns_theta_max 75.71
_diffrn_reflns_theta_min 7.44
_exptl_absorpt_coefficient_mu 6.95
_exptl_absorpt_correction_T_max 1.00000
_exptl_absorpt_correction_T_min 0.63969
_exptl_absorpt_correction_type multi-scan
_exptl_absorpt_process_details '(CrysAlis PRO; Oxford Diffraction, 2009)'
_exptl_crystal_colour colourless
_exptl_crystal_density_diffrn 1.295
_exptl_crystal_density_method 'not measured'
_exptl_crystal_description block
_exptl_crystal_F_000 312
_exptl_crystal_size_max 0.25
_exptl_crystal_size_mid 0.1
_exptl_crystal_size_min 0.05
_refine_diff_density_max 0.334
_refine_diff_density_min -0.340
_refine_ls_abs_structure_details 'Flack (1983), 473 Friedel pairs'
_refine_ls_abs_structure_Flack 0.09(3)
_refine_ls_extinction_method none
_refine_ls_goodness_of_fit_ref 1.125
_refine_ls_hydrogen_treatment constr
_refine_ls_matrix_type full
_refine_ls_number_parameters 86
_refine_ls_number_reflns 1306
_refine_ls_number_restraints 1
_refine_ls_restrained_S_all 1.125
_refine_ls_R_factor_all 0.0345
_refine_ls_R_factor_gt 0.0338
_refine_ls_shift/su_max 0.001
_refine_ls_shift/su_mean 0.000
_refine_ls_structure_factor_coef Fsqd
_refine_ls_weighting_details 'calc w=1/[\s^2^(Fo^2^)+(0.0669P)^2^+0.1755P] where P=(Fo^2^+2Fc^2^)/3'
_refine_ls_weighting_scheme calc
_refine_ls_wR_factor_gt 0.0980
_refine_ls_wR_factor_ref 0.0984
_reflns_number_gt 1265
_reflns_number_total 1306
_reflns_threshold_expression I>2sigma(I)
_cod_data_source_file cv5036.cif
_cod_data_source_block I
_cod_database_code 2229014
_cod_database_fobs_code 2229014

loop_
_symmetry_equiv_pos_as_xyz
'x, y, z'
'-x, -y, z+1/2'
'-x+1/2, y+1/2, z+1/2'
'x+1/2, -y+1/2, z'

loop_
_atom_site_type_symbol
_atom_site_label
_atom_site_fract_x
_atom_site_fract_y
_atom_site_fract_z
_atom_site_U_iso_or_equiv
_atom_site_adp_type
_atom_site_calc_flag
_atom_site_refinement_flags
_atom_site_occupancy
_atom_site_disorder_assembly
_atom_site_disorder_group
N N1 0.2839(2) 0.7068(3) 0.5952(3) 0.0290(5) Uani d . 1 . .
H H1A 0.2462 0.7953 0.5422 0.043 Uiso d PR 0.525(13) A 1
H H1B 0.2269 0.6348 0.6386 0.043 Uiso d PR 0.525(13) A 1
H H1C 0.3313 0.7653 0.6592 0.043 Uiso d PR 0.525(13) A 1
H H1D 0.2547 0.8030 0.5424 0.043 Uiso d PR 0.475(13) A 2
H H1E 0.2252 0.6685 0.6552 0.043 Uiso d PR 0.475(13) A 2
H H1F 0.3501 0.7474 0.6432 0.043 Uiso d PR 0.475(13) A 2
C C2 0.3589(9) 0.5771(12) 0.5034(11) 0.027(2) Uani d P 0.525(13) A 1
H H2 0.4390 0.6396 0.4858 0.032 Uiso calc PR 0.525(13) A 1
C C21 0.2954(9) 0.5541(8) 0.3682(7) 0.034(2) Uani d P 0.525(13) A 1
H H21A 0.2133 0.5043 0.3838 0.051 Uiso calc PR 0.525(13) A 1
H H21B 0.3412 0.4660 0.3101 0.051 Uiso calc PR 0.525(13) A 1
H H21C 0.2899 0.6769 0.3219 0.051 Uiso calc PR 0.525(13) A 1
C C2A 0.3142(10) 0.5396(15) 0.5026(12) 0.027(2) Uani d P 0.475(13) A 2
H H2A 0.2358 0.4795 0.4737 0.032 Uiso calc PR 0.475(13) A 2
C C21A 0.3753(8) 0.6147(11) 0.3760(8) 0.035(2) Uani d P 0.475(13) A 2
H H21D 0.4024 0.5091 0.3184 0.052 Uiso calc PR 0.475(13) A 2
H H21E 0.4458 0.6913 0.4028 0.052 Uiso calc PR 0.475(13) A 2
H H21F 0.3178 0.6929 0.3241 0.052 Uiso calc PR 0.475(13) A 2
C C3 0.3821(3) 0.4007(4) 0.5893(4) 0.0328(7) Uani d . 1 . .
H H3A 0.3024 0.3566 0.6246 0.039 Uiso d PR 0.525(13) A 1
H H3B 0.4341 0.4308 0.6697 0.039 Uiso d PR 0.525(13) A 1
H H3C 0.4454 0.4649 0.6448 0.039 Uiso d PR 0.475(13) A 2
H H3D 0.3222 0.3452 0.6540 0.039 Uiso d PR 0.475(13) A 2
N N4 0.4396(2) 0.2468(3) 0.5090(3) 0.0253(5) Uani d . 1 A .
H H4A 0.5061 0.2925 0.4640 0.038 Uiso calc R 1 . .
H H4B 0.3854 0.2007 0.4466 0.038 Uiso calc R 1 . .
H H4C 0.4629 0.1526 0.5672 0.038 Uiso calc R 1 . .
Cl Cl1 0.18604(6) 0.05885(8) 0.42805(6) 0.0279(2) Uani d . 1 . .
Cl Cl2 0.52155(6) 0.91848(8) 0.70308(9) 0.0328(2) Uani d . 1 . .

loop_
_atom_site_aniso_label
_atom_site_aniso_U_11
_atom_site_aniso_U_22
_atom_site_aniso_U_33
_atom_site_aniso_U_12
_atom_site_aniso_U_13
_atom_site_aniso_U_23
N1 0.0357(13) 0.0183(12) 0.0329(12) 0.0056(9) 0.0017(10) -0.0040(9)
C2 0.036(5) 0.009(4) 0.035(4) 0.005(3) -0.003(4) 0.000(3)
C21 0.053(5) 0.015(3) 0.034(4) 0.007(3) -0.014(3) 0.002(2)
C2A 0.033(5) 0.014(5) 0.033(4) 0.004(4) 0.009(4) -0.002(3)
C21A 0.049(5) 0.022(3) 0.033(3) 0.015(3) 0.008(3) 0.011(3)
C3 0.0530(18) 0.0185(13) 0.0269(14) 0.0108(12) 0.0001(13) 0.0005(10)
N4 0.0319(12) 0.0141(11) 0.0298(12) 0.0028(9) -0.0006(9) -0.0012(8)
Cl1 0.0323(3) 0.0199(3) 0.0314(3) 0.0026(2) -0.0011(3) -0.0003(2)
Cl2 0.0350(4) 0.0252(3) 0.0383(4) -0.0001(2) -0.0050(3) 0.0103(3)

loop_
_atom_type_symbol
_atom_type_description
_atom_type_scat_dispersion_real
_atom_type_scat_dispersion_imag
_atom_type_scat_source
C C 0.0181 0.0091 'International Tables Vol C Tables 4.2.6.8 and 6.1.1.4'
H H 0.0000 0.0000 'International Tables Vol C Tables 4.2.6.8 and 6.1.1.4'
N N 0.0311 0.0180 'International Tables Vol C Tables 4.2.6.8 and 6.1.1.4'
Cl Cl 0.3639 0.7018 'International Tables Vol C Tables 4.2.6.8 and 6.1.1.4'

loop_
_geom_angle_atom_site_label_1
_geom_angle_atom_site_label_2
_geom_angle_atom_site_label_3
_geom_angle_site_symmetry_1
_geom_angle_site_symmetry_3
_geom_angle
_geom_angle_publ_flag
C2 N1 H1A . . 109.3 ?
C2A N1 H1A . . 107.5 ?
C2 N1 H1B . . 107.7 ?
C2A N1 H1B . . 89.3 ?
H1A N1 H1B . . 109.5 ?
C2 N1 H1C . . 111.3 ?
C2A N1 H1C . . 129.1 ?
H1A N1 H1C . . 109.5 ?
H1B N1 H1C . . 109.5 ?
C2A N1 H1D . . 109.0 ?
C2A N1 H1E . . 107.5 ?
H1D N1 H1E . . 109.5 ?
C2A N1 H1F . . 111.9 ?
H1D N1 H1F . . 109.5 ?
H1E N1 H1F . . 109.5 ?
C21 C2 N1 . . 109.0(7) ?
C21 C2 C3 . . 118.0(7) ?
N1 C2 C3 . . 105.4(7) ?
C21 C2 H2 . . 108.0 ?
N1 C2 H2 . . 108.0 ?
C3 C2 H2 . . 108.0 ?
C3 C2A C21A . . 118.2(8) ?
C3 C2A N1 . . 106.8(7) ?
C21A C2A N1 . . 107.8(8) ?
C3 C2A H2A . . 107.9 ?
C21A C2A H2A . . 107.9 ?
N1 C2A H2A . . 107.9 ?
C2A C21A H21D . . 109.5 ?
C2A C21A H21E . . 109.5 ?
H21D C21A H21E . . 109.5 ?
C2A C21A H21F . . 109.5 ?
H21D C21A H21F . . 109.5 ?
H21E C21A H21F . . 109.5 ?
N4 C3 C2A . . 113.7(5) ?
N4 C3 C2 . . 112.8(4) ?
N4 C3 H3A . . 109.1 ?
C2A C3 H3A . . 87.7 ?
C2 C3 H3A . . 107.4 ?
N4 C3 H3B . . 109.0 ?
C2A C3 H3B . . 126.1 ?
C2 C3 H3B . . 110.5 ?
H3A C3 H3B . . 107.8 ?
N4 C3 H3C . . 108.8 ?
C2A C3 H3C . . 110.7 ?
N4 C3 H3D . . 109.0 ?
C2A C3 H3D . . 106.6 ?
H3C C3 H3D . . 107.7 ?
C3 N4 H4A . . 109.5 ?
C3 N4 H4B . . 109.5 ?
H4A N4 H4B . . 109.5 ?
C3 N4 H4C . . 109.5 ?
H4A N4 H4C . . 109.5 ?
H4B N4 H4C . . 109.5 ?

loop_
_geom_bond_atom_site_label_1
_geom_bond_atom_site_label_2
_geom_bond_site_symmetry_2
_geom_bond_distance
_geom_bond_publ_flag
N1 C2 . 1.522(10) ?
N1 C2A . 1.523(10) ?
N1 H1A . 0.9100 ?
N1 H1B . 0.9100 ?
N1 H1C . 0.9101 ?
N1 H1D . 0.9101 ?
N1 H1E . 0.9100 ?
N1 H1F . 0.9100 ?
C2 C21 . 1.495(13) ?
C2 C3 . 1.523(10) ?
C2 H2 . 1.0000 ?
C21 H21A . 0.9800 ?
C21 H21B . 0.9800 ?
C21 H21C . 0.9800 ?
C2A C3 . 1.493(12) ?
C2A C21A . 1.496(14) ?
C2A H2A . 1.0000 ?
C21A H21D . 0.9800 ?
C21A H21E . 0.9800 ?
C21A H21F . 0.9800 ?
C3 N4 . 1.481(4) ?
C3 H3A . 0.9900 ?
C3 H3B . 0.9900 ?
C3 H3C . 0.9900 ?
C3 H3D . 0.9899 ?
N4 H4A . 0.9100 ?
N4 H4B . 0.9100 ?
N4 H4C . 0.9100 ?

loop_
_geom_hbond_atom_site_label_D
_geom_hbond_atom_site_label_H
_geom_hbond_atom_site_label_A
_geom_hbond_site_symmetry_A
_geom_hbond_distance_DH
_geom_hbond_distance_HA
_geom_hbond_distance_DA
_geom_hbond_angle_DHA
N1 H1D Cl1 1_565 0.91 2.25 3.161(3) 175
N1 H1E Cl2 4_465 0.91 2.37 3.192(3) 151
N1 H1F Cl2 . 0.91 2.31 3.187(3) 161
N4 H4B Cl1 . 0.91 2.42 3.186(3) 142
N4 H4A Cl1 4 0.91 2.27 3.136(3) 160
N4 H4C Cl2 1_545 0.91 2.21 3.123(2) 178

loop_
_geom_torsion_atom_site_label_1
_geom_torsion_atom_site_label_2
_geom_torsion_atom_site_label_3
_geom_torsion_atom_site_label_4
_geom_torsion_site_symmetry_1
_geom_torsion_site_symmetry_2
_geom_torsion_site_symmetry_3
_geom_torsion_site_symmetry_4
_geom_torsion
_geom_torsion_publ_flag
C2A N1 C2 C21 . . . . 54.9(18) ?
C2A N1 C2 C3 . . . . -72.6(19) ?
C2 N1 C2A C3 . . . . 78.5(19) ?
C2 N1 C2A C21A . . . . -49.4(17) ?
C21A C2A C3 N4 . . . . -47.0(11) ?
N1 C2A C3 N4 . . . . -168.5(4) ?
C21A C2A C3 C2 . . . . 45.2(16) ?
N1 C2A C3 C2 . . . . -76.3(19) ?
C21 C2 C3 N4 . . . . 50.0(10) ?
N1 C2 C3 N4 . . . . 172.0(4) ?
C21 C2 C3 C2A . . . . -47.0(17) ?
N1 C2 C3 C2A . . . . 74.9(18) ?
